data_7000726
loop_
_publ_author_name
'Majumdar, Amit'
'Pal, Kuntal'
'Sarkar, Sabyasachi'

_publ_section_title
;
 Necessity of fine tuning in Mo(iv) bis(dithiolene) complexes to
 warrant nitrate reduction
;
_journal_issue 11
_journal_name_full 'Dalton Transactions'
_journal_page_first 1927
_journal_page_last 1938
_journal_paper_doi 10.1039/b815436h
_journal_year 2009
_chemical_formula_moiety 'C36 H30 N P2, C33 H20 Mo N4 O2 P S5, C2 H3 N'
_chemical_formula_sum 'C71 H53 Mo N6 O2 P3 S5'
_chemical_formula_weight 1371.39
_chemical_name_systematic
;
?
;
_space_group_IT_number 2
_symmetry_cell_setting triclinic
_symmetry_space_group_name_Hall '-P 1'
_symmetry_space_group_name_H-M 'P -1'
_atom_sites_solution_hydrogens geom
_atom_sites_solution_primary direct
_atom_sites_solution_secondary difmap
_audit_creation_method SHELXL-97
_cell_angle_alpha 85.404(5)
_cell_angle_beta 87.751(5)
_cell_angle_gamma 80.342(5)
_cell_formula_units_Z 2
_cell_length_a 13.671(5)
_cell_length_b 14.423(5)
_cell_length_c 17.921(5)
_cell_measurement_temperature 100(2)
_cell_measurement_theta_max 28.33
_cell_measurement_theta_min 2.14
_cell_volume 3471(2)
_computing_cell_refinement 'SAINT 6.45(Bruker, 2003)'
_computing_data_collection 'SMART 5.628(Bruker, 2003)'
_computing_data_reduction 'SAINT 6.45(Bruker, 2003)'
_computing_molecular_graphics 'Diamond 2.1e, ORTEP'
_computing_structure_refinement 'SHELXL-97 (Sheldrick, 1997)'
_computing_structure_solution SIR-97
_diffrn_ambient_temperature 100(2)
_diffrn_measured_fraction_theta_full 0.997
_diffrn_measured_fraction_theta_max 0.997
_diffrn_measurement_device_type 'Bruker SMART APEX'
_diffrn_measurement_method w-scans
_diffrn_radiation_monochromator graphite
_diffrn_radiation_source 'fine-focus sealed tube'
_diffrn_radiation_type MoK\a
_diffrn_radiation_wavelength 0.71069
_diffrn_reflns_av_R_equivalents 0.0341
_diffrn_reflns_av_sigmaI/netI 0.0789
_diffrn_reflns_limit_h_max 18
_diffrn_reflns_limit_h_min -18
_diffrn_reflns_limit_k_max 19
_diffrn_reflns_limit_k_min -8
_diffrn_reflns_limit_l_max 23
_diffrn_reflns_limit_l_min -23
_diffrn_reflns_number 22938
_diffrn_reflns_theta_full 28.33
_diffrn_reflns_theta_max 28.33
_diffrn_reflns_theta_min 2.14
_exptl_absorpt_coefficient_mu 0.456
_exptl_absorpt_correction_T_max 0.970
_exptl_absorpt_correction_T_min 0.959
_exptl_absorpt_correction_type empirical
_exptl_crystal_colour pink
_exptl_crystal_density_diffrn 1.312
_exptl_crystal_density_method 'not measured'
_exptl_crystal_description needle
_exptl_crystal_F_000 1408
_exptl_crystal_size_max 0.10
_exptl_crystal_size_mid 0.08
_exptl_crystal_size_min 0.06
_platon_squeeze_details
;
;
_refine_diff_density_max 0.902
_refine_diff_density_min -0.910
_refine_diff_density_rms 0.179
_refine_ls_extinction_method none
_refine_ls_goodness_of_fit_ref 1.199
_refine_ls_hydrogen_treatment constr
_refine_ls_matrix_type full
_refine_ls_number_parameters 794
_refine_ls_number_reflns 17312
_refine_ls_number_restraints 0
_refine_ls_restrained_S_all 1.199
_refine_ls_R_factor_all 0.1027
_refine_ls_R_factor_gt 0.0702
_refine_ls_shift/su_max 0.001
_refine_ls_shift/su_mean 0.000
_refine_ls_structure_factor_coef Fsqd
_refine_ls_weighting_details 'calc w=1/[\s^2^(Fo^2^)+(0.1053P)^2^+9.8489P] where P=(Fo^2^+2Fc^2^)/3'
_refine_ls_weighting_scheme calc
_refine_ls_wR_factor_gt 0.1723
_refine_ls_wR_factor_ref 0.2487
_reflns_number_gt 11996
_reflns_number_total 17312
_reflns_threshold_expression >2sigma(I)
_cod_data_source_file b815436h.txt
_cod_data_source_block 27sep
_cod_depositor_comments
;
The following automatic conversions were performed:
'_symmetry_cell_setting' value 'Triclinic' changed to 'triclinic'
according to '/home/saulius/struct/CIF-dictionaries/cif_core.dic'
dictionary named 'cif_core.dic' version 2.4.1 from 2010-06-29.

Automatic conversion script
Id: cif_fix_enum 1527 2010-12-29 10:47:43Z saulius 
;
_cod_original_sg_symbol_H-M P-1
_cod_original_formula_sum 'C71 H53 Mo1 N6 O2 P3 S5'
_cod_database_code 7000726

loop_
_symmetry_equiv_pos_as_xyz
'x, y, z'
'-x, -y, -z'

loop_
_atom_site_label
_atom_site_type_symbol
_atom_site_fract_x
_atom_site_fract_y
_atom_site_fract_z
_atom_site_U_iso_or_equiv
_atom_site_adp_type
_atom_site_occupancy
_atom_site_symmetry_multiplicity
_atom_site_calc_flag
_atom_site_refinement_flags
_atom_site_disorder_assembly
_atom_site_disorder_group
Mo1 Mo 0.46809(3) 0.86671(3) 0.25949(2) 0.02064(13) Uani 1 1 d . . .
S1 S 0.49235(10) 0.74219(10) 0.18022(7) 0.0259(3) Uani 1 1 d . . .
S2 S 0.52921(10) 0.94902(10) 0.15263(7) 0.0253(3) Uani 1 1 d . . .
S3 S 0.50414(9) 0.75069(9) 0.35931(7) 0.0232(3) Uani 1 1 d . . .
S4 S 0.59548(10) 0.93172(9) 0.31257(7) 0.0235(3) Uani 1 1 d . . .
S5 S 0.35534(9) 1.00660(9) 0.28129(7) 0.0223(3) Uani 1 1 d . . .
P1 P 0.29843(10) 0.81124(10) 0.27672(8) 0.0228(3) Uani 1 1 d . . .
P2 P 0.78751(10) 0.46684(10) 0.22984(8) 0.0245(3) Uani 1 1 d . . .
P3 P 0.99858(10) 0.42167(10) 0.27474(8) 0.0252(3) Uani 1 1 d . . .
O1 O 0.5513(3) 1.0947(3) 0.4469(2) 0.0339(9) Uani 1 1 d . . .
H1 H 0.5541 1.0633 0.4872 0.051 Uiso 1 1 d R . .
O2 O 0.4123(3) 1.0336(3) 0.4381(2) 0.0317(9) Uani 1 1 d . . .
N1 N 0.5902(4) 0.6563(4) -0.0025(3) 0.0341(12) Uani 1 1 d . . .
N2 N 0.6534(4) 0.9257(4) -0.0349(3) 0.0406(13) Uani 1 1 d . . .
N3 N 0.6637(4) 0.6634(4) 0.5219(3) 0.0364(12) Uani 1 1 d . . .
N4 N 0.8031(4) 0.8937(4) 0.4402(3) 0.0353(12) Uani 1 1 d . . .
N5 N 0.8941(3) 0.4089(3) 0.2457(3) 0.0273(10) Uani 1 1 d . . .
N6 N 0.0311(6) 0.2339(7) 0.0491(5) 0.082(3) Uani 1 1 d . . .
C1 C 0.5435(4) 0.7797(4) 0.0948(3) 0.0274(11) Uani 1 1 d . . .
C2 C 0.5693(4) 0.7134(4) 0.0404(3) 0.0293(12) Uani 1 1 d . . .
C3 C 0.5606(4) 0.8713(4) 0.0839(3) 0.0245(11) Uani 1 1 d . . .
C4 C 0.6116(4) 0.9017(4) 0.0173(3) 0.0299(12) Uani 1 1 d . . .
C5 C 0.6005(4) 0.7788(4) 0.4107(3) 0.0261(11) Uani 1 1 d . . .
C6 C 0.6370(4) 0.7150(4) 0.4718(3) 0.0280(12) Uani 1 1 d . . .
C7 C 0.6424(4) 0.8558(4) 0.3876(3) 0.0254(11) Uani 1 1 d . . .
C8 C 0.7297(4) 0.8763(4) 0.4190(3) 0.0312(12) Uani 1 1 d . . .
C9 C 0.4130(4) 1.1103(4) 0.2763(3) 0.0230(10) Uani 1 1 d . . .
C10 C 0.4597(4) 1.1400(4) 0.3366(3) 0.0275(12) Uani 1 1 d . . .
C11 C 0.4976(4) 1.2236(4) 0.3272(3) 0.0316(12) Uani 1 1 d . . .
H11 H 0.5270 1.2437 0.3676 0.038 Uiso 1 1 calc R . .
C12 C 0.4933(5) 1.2777(4) 0.2607(4) 0.0369(14) Uani 1 1 d . . .
H12 H 0.5182 1.3342 0.2561 0.044 Uiso 1 1 calc R . .
C13 C 0.4507(5) 1.2464(4) 0.1998(4) 0.0352(13) Uani 1 1 d . . .
H13 H 0.4492 1.2810 0.1537 0.042 Uiso 1 1 calc R . .
C14 C 0.4108(4) 1.1646(4) 0.2077(3) 0.0267(11) Uani 1 1 d . . .
H14 H 0.3820 1.1450 0.1669 0.032 Uiso 1 1 calc R . .
C15 C 0.4707(4) 1.0840(4) 0.4117(3) 0.0265(11) Uani 1 1 d . . .
C16 C 0.2217(4) 0.8586(4) 0.3552(3) 0.0239(11) Uani 1 1 d . . .
C17 C 0.1164(4) 0.8767(4) 0.3530(4) 0.0313(13) Uani 1 1 d . . .
H17 H 0.0846 0.8739 0.3085 0.038 Uiso 1 1 calc R . .
C18 C 0.0610(4) 0.8989(5) 0.4183(4) 0.0388(15) Uani 1 1 d . . .
H18 H -0.0080 0.9091 0.4172 0.047 Uiso 1 1 calc R . .
C19 C 0.1070(5) 0.9057(4) 0.4841(4) 0.0390(15) Uani 1 1 d . . .
H19 H 0.0691 0.9203 0.5271 0.047 Uiso 1 1 calc R . .
C20 C 0.2102(5) 0.8910(4) 0.4864(3) 0.0335(13) Uani 1 1 d . . .
H20 H 0.2415 0.8960 0.5307 0.040 Uiso 1 1 calc R . .
C21 C 0.2657(4) 0.8687(4) 0.4220(3) 0.0276(12) Uani 1 1 d . . .
H21 H 0.3346 0.8602 0.4236 0.033 Uiso 1 1 calc R . .
C22 C 0.3027(4) 0.6839(4) 0.2960(3) 0.0233(10) Uani 1 1 d . . .
C23 C 0.2951(4) 0.6445(4) 0.3702(3) 0.0272(11) Uani 1 1 d . . .
H23 H 0.2851 0.6834 0.4096 0.033 Uiso 1 1 calc R . .
C24 C 0.3025(4) 0.5477(4) 0.3843(3) 0.0311(12) Uani 1 1 d . . .
H24 H 0.2948 0.5222 0.4331 0.037 Uiso 1 1 calc R . .
C25 C 0.3213(4) 0.4886(4) 0.3264(3) 0.0310(12) Uani 1 1 d . . .
H25 H 0.3295 0.4236 0.3366 0.037 Uiso 1 1 calc R . .
C26 C 0.3279(4) 0.5264(4) 0.2532(4) 0.0328(13) Uani 1 1 d . . .
H26 H 0.3381 0.4869 0.2141 0.039 Uiso 1 1 calc R . .
C27 C 0.3193(4) 0.6232(4) 0.2384(3) 0.0306(12) Uani 1 1 d . . .
H27 H 0.3246 0.6480 0.1892 0.037 Uiso 1 1 calc R . .
C28 C 0.2234(4) 0.8370(4) 0.1933(3) 0.0266(11) Uani 1 1 d . . .
C29 C 0.1390(4) 0.7928(4) 0.1863(4) 0.0320(13) Uani 1 1 d . . .
H29 H 0.1220 0.7502 0.2244 0.038 Uiso 1 1 calc R . .
C30 C 0.0823(5) 0.8127(5) 0.1235(4) 0.0390(14) Uani 1 1 d . . .
H30 H 0.0271 0.7837 0.1194 0.047 Uiso 1 1 calc R . .
C31 C 0.1066(5) 0.8753(5) 0.0669(4) 0.0407(15) Uani 1 1 d . . .
H31 H 0.0664 0.8899 0.0256 0.049 Uiso 1 1 calc R . .
C32 C 0.1897(5) 0.9168(5) 0.0706(3) 0.0368(14) Uani 1 1 d . . .
H32 H 0.2073 0.9566 0.0307 0.044 Uiso 1 1 calc R . .
C33 C 0.2480(4) 0.8990(4) 0.1346(3) 0.0293(12) Uani 1 1 d . . .
H33 H 0.3029 0.9286 0.1379 0.035 Uiso 1 1 calc R . .
C34 C 0.7828(4) 0.5915(4) 0.2058(3) 0.0290(12) Uani 1 1 d . . .
C35 C 0.7870(5) 0.6548(4) 0.2598(3) 0.0335(13) Uani 1 1 d . . .
H35 H 0.7829 0.6351 0.3103 0.040 Uiso 1 1 calc R . .
C36 C 0.7970(4) 0.7461(5) 0.2387(4) 0.0388(15) Uani 1 1 d . . .
H36 H 0.7994 0.7879 0.2753 0.047 Uiso 1 1 calc R . .
C37 C 0.8036(5) 0.7771(4) 0.1649(4) 0.0419(15) Uani 1 1 d . . .
H37 H 0.8104 0.8394 0.1515 0.050 Uiso 1 1 calc R . .
C38 C 0.8000(4) 0.7150(5) 0.1098(4) 0.0411(16) Uani 1 1 d . . .
H38 H 0.8040 0.7361 0.0595 0.049 Uiso 1 1 calc R . .
C39 C 0.7904(4) 0.6225(5) 0.1294(3) 0.0344(13) Uani 1 1 d . . .
H39 H 0.7890 0.5809 0.0925 0.041 Uiso 1 1 calc R . .
C40 C 0.7066(4) 0.4511(4) 0.3093(3) 0.0243(11) Uani 1 1 d . . .
C41 C 0.6213(4) 0.5158(4) 0.3248(3) 0.0278(12) Uani 1 1 d . . .
H41 H 0.6058 0.5710 0.2940 0.033 Uiso 1 1 calc R . .
C42 C 0.5605(4) 0.4980(4) 0.3852(4) 0.0357(14) Uani 1 1 d . . .
H42 H 0.5040 0.5415 0.3948 0.043 Uiso 1 1 calc R . .
C43 C 0.5820(5) 0.4167(4) 0.4318(3) 0.0344(13) Uani 1 1 d . . .
H43 H 0.5402 0.4058 0.4726 0.041 Uiso 1 1 calc R . .
C44 C 0.6658(5) 0.3517(4) 0.4175(3) 0.0330(13) Uani 1 1 d . . .
H44 H 0.6801 0.2965 0.4485 0.040 Uiso 1 1 calc R . .
C45 C 0.7281(4) 0.3686(4) 0.3576(3) 0.0279(11) Uani 1 1 d . . .
H45 H 0.7849 0.3251 0.3488 0.033 Uiso 1 1 calc R . .
C46 C 0.7379(4) 0.4184(4) 0.1538(3) 0.0290(12) Uani 1 1 d . . .
C47 C 0.6388(5) 0.4495(5) 0.1327(4) 0.0378(14) Uani 1 1 d . . .
H47 H 0.5988 0.4964 0.1578 0.045 Uiso 1 1 calc R . .
C48 C 0.6015(5) 0.4102(5) 0.0749(4) 0.0424(16) Uani 1 1 d . . .
H48 H 0.5360 0.4306 0.0613 0.051 Uiso 1 1 calc R . .
C49 C 0.6601(6) 0.3409(6) 0.0368(4) 0.054(2) Uani 1 1 d . . .
H49 H 0.6341 0.3151 -0.0024 0.064 Uiso 1 1 calc R . .
C50 C 0.7569(6) 0.3100(6) 0.0568(4) 0.0516(19) Uani 1 1 d . . .
H50 H 0.7955 0.2624 0.0315 0.062 Uiso 1 1 calc R . .
C51 C 0.7985(5) 0.3492(5) 0.1150(3) 0.0394(15) Uani 1 1 d . . .
H51 H 0.8646 0.3297 0.1274 0.047 Uiso 1 1 calc R . .
C52 C 0.9895(4) 0.5098(4) 0.3426(3) 0.0269(11) Uani 1 1 d . . .
C53 C 0.9209(4) 0.5046(4) 0.4015(3) 0.0284(12) Uani 1 1 d . . .
H53 H 0.8856 0.4545 0.4071 0.034 Uiso 1 1 calc R . .
C54 C 0.9051(5) 0.5741(5) 0.4518(3) 0.0357(14) Uani 1 1 d . . .
H54 H 0.8578 0.5718 0.4903 0.043 Uiso 1 1 calc R . .
C55 C 0.9602(5) 0.6472(4) 0.4445(4) 0.0363(14) Uani 1 1 d . . .
H55 H 0.9490 0.6944 0.4777 0.044 Uiso 1 1 calc R . .
C56 C 1.0310(5) 0.6497(5) 0.3883(4) 0.0409(15) Uani 1 1 d . . .
H56 H 1.0684 0.6983 0.3842 0.049 Uiso 1 1 calc R . .
C57 C 1.0477(5) 0.5807(4) 0.3373(4) 0.0340(13) Uani 1 1 d . . .
H57 H 1.0970 0.5819 0.3002 0.041 Uiso 1 1 calc R . .
C58 C 1.0538(4) 0.3097(4) 0.3181(3) 0.0289(12) Uani 1 1 d . . .
C59 C 1.1420(4) 0.3009(4) 0.3575(3) 0.0326(13) Uani 1 1 d . . .
H59 H 1.1701 0.3541 0.3638 0.039 Uiso 1 1 calc R . .
C60 C 1.1873(5) 0.2133(5) 0.3871(3) 0.0370(14) Uani 1 1 d . . .
H60 H 1.2462 0.2074 0.4126 0.044 Uiso 1 1 calc R . .
C61 C 1.1443(5) 0.1343(4) 0.3784(3) 0.0367(14) Uani 1 1 d . . .
H61 H 1.1754 0.0753 0.3974 0.044 Uiso 1 1 calc R . .
C62 C 1.0550(4) 0.1426(5) 0.3416(4) 0.0361(14) Uani 1 1 d . . .
H62 H 1.0251 0.0898 0.3380 0.043 Uiso 1 1 calc R . .
C63 C 1.0111(4) 0.2299(4) 0.3104(3) 0.0288(12) Uani 1 1 d . . .
H63 H 0.9529 0.2353 0.2841 0.035 Uiso 1 1 calc R . .
C64 C 1.0789(4) 0.4518(4) 0.1979(3) 0.0284(12) Uani 1 1 d . . .
C65 C 1.0529(5) 0.5349(5) 0.1534(4) 0.0397(15) Uani 1 1 d . . .
H65 H 0.9970 0.5773 0.1664 0.048 Uiso 1 1 calc R . .
C66 C 1.1085(5) 0.5560(5) 0.0898(4) 0.0437(16) Uani 1 1 d . . .
H66 H 1.0910 0.6125 0.0609 0.052 Uiso 1 1 calc R . .
C67 C 1.1917(5) 0.4908(5) 0.0695(3) 0.0372(14) Uani 1 1 d . . .
H67 H 1.2290 0.5030 0.0264 0.045 Uiso 1 1 calc R . .
C68 C 1.2173(5) 0.4095(5) 0.1138(3) 0.0366(14) Uani 1 1 d . . .
H68 H 1.2728 0.3667 0.1005 0.044 Uiso 1 1 calc R . .
C69 C 1.1632(4) 0.3893(4) 0.1775(3) 0.0314(12) Uani 1 1 d . . .
H69 H 1.1829 0.3338 0.2071 0.038 Uiso 1 1 calc R . .
C70 C 0.1425(6) 0.1355(7) 0.1509(5) 0.065(2) Uani 1 1 d . . .
H70A H 0.1487 0.1745 0.1909 0.097 Uiso 1 1 calc R . .
H70B H 0.2069 0.1142 0.1294 0.097 Uiso 1 1 calc R . .
H70C H 0.1133 0.0821 0.1702 0.097 Uiso 1 1 calc R . .
C71 C 0.0798(6) 0.1896(7) 0.0940(5) 0.057(2) Uani 1 1 d . . .

loop_
_atom_site_aniso_label
_atom_site_aniso_U_11
_atom_site_aniso_U_22
_atom_site_aniso_U_33
_atom_site_aniso_U_23
_atom_site_aniso_U_13
_atom_site_aniso_U_12
Mo1 0.0207(2) 0.0200(2) 0.0206(2) -0.00279(17) 0.00124(16) -0.00117(17)
S1 0.0274(6) 0.0260(7) 0.0244(6) -0.0041(5) 0.0036(5) -0.0049(5)
S2 0.0285(6) 0.0257(7) 0.0217(6) -0.0028(5) 0.0002(5) -0.0039(5)
S3 0.0237(6) 0.0203(6) 0.0253(6) -0.0024(5) 0.0004(5) -0.0030(5)
S4 0.0249(6) 0.0219(6) 0.0233(6) -0.0033(5) -0.0012(5) -0.0020(5)
S5 0.0239(6) 0.0178(6) 0.0250(6) -0.0054(5) 0.0004(5) -0.0015(5)
P1 0.0227(6) 0.0207(7) 0.0240(6) -0.0039(5) 0.0015(5) -0.0001(5)
P2 0.0218(6) 0.0250(7) 0.0263(6) -0.0037(6) -0.0004(5) -0.0013(5)
P3 0.0217(6) 0.0238(7) 0.0287(7) -0.0032(6) 0.0023(5) 0.0002(5)
O1 0.035(2) 0.040(2) 0.029(2) -0.0026(18) -0.0053(17) -0.0128(19)
O2 0.032(2) 0.041(2) 0.0237(19) -0.0019(17) -0.0006(16) -0.0105(18)
N1 0.042(3) 0.040(3) 0.024(2) -0.021(2) 0.006(2) -0.009(2)
N2 0.046(3) 0.053(4) 0.025(2) -0.007(2) 0.004(2) -0.014(3)
N3 0.036(3) 0.036(3) 0.038(3) 0.005(2) -0.006(2) -0.010(2)
N4 0.030(2) 0.047(3) 0.031(3) -0.007(2) -0.007(2) -0.009(2)
N5 0.021(2) 0.029(2) 0.033(2) -0.010(2) 0.0031(19) -0.0035(18)
N6 0.057(5) 0.106(7) 0.088(6) -0.009(5) -0.016(4) -0.018(5)
C1 0.024(2) 0.029(3) 0.030(3) -0.003(2) -0.001(2) -0.004(2)
C2 0.024(2) 0.038(3) 0.027(3) 0.007(2) -0.005(2) -0.012(2)
C3 0.015(2) 0.031(3) 0.026(2) 0.007(2) 0.0008(19) -0.003(2)
C4 0.035(3) 0.042(3) 0.013(2) -0.006(2) -0.002(2) -0.006(3)
C5 0.023(2) 0.017(2) 0.034(3) 0.001(2) -0.001(2) 0.006(2)
C6 0.025(3) 0.033(3) 0.025(3) -0.003(2) -0.004(2) 0.000(2)
C7 0.021(2) 0.028(3) 0.026(3) -0.005(2) 0.002(2) -0.003(2)
C8 0.034(3) 0.027(3) 0.030(3) 0.001(2) 0.004(2) -0.002(2)
C9 0.024(2) 0.019(2) 0.024(2) -0.006(2) -0.001(2) 0.002(2)
C10 0.029(3) 0.030(3) 0.024(2) -0.010(2) 0.002(2) -0.002(2)
C11 0.038(3) 0.025(3) 0.035(3) -0.010(2) -0.004(3) -0.009(2)
C12 0.040(3) 0.023(3) 0.049(4) -0.007(3) -0.006(3) -0.008(3)
C13 0.045(3) 0.026(3) 0.034(3) -0.001(2) -0.004(3) -0.006(3)
C14 0.034(3) 0.018(2) 0.029(3) -0.003(2) -0.005(2) -0.004(2)
C15 0.029(3) 0.028(3) 0.022(2) -0.007(2) -0.002(2) -0.001(2)
C16 0.015(2) 0.022(3) 0.033(3) -0.003(2) 0.006(2) -0.0004(19)
C17 0.013(2) 0.028(3) 0.052(4) -0.013(3) 0.009(2) 0.000(2)
C18 0.027(3) 0.034(3) 0.055(4) -0.006(3) 0.016(3) -0.006(3)
C19 0.041(3) 0.030(3) 0.044(3) -0.009(3) 0.018(3) 0.000(3)
C20 0.043(3) 0.023(3) 0.032(3) -0.003(2) 0.011(3) -0.003(3)
C21 0.025(2) 0.028(3) 0.027(3) -0.003(2) 0.007(2) 0.003(2)
C22 0.023(2) 0.020(2) 0.029(3) -0.001(2) -0.001(2) -0.009(2)
C23 0.027(3) 0.028(3) 0.027(3) -0.003(2) -0.002(2) -0.006(2)
C24 0.037(3) 0.028(3) 0.028(3) 0.003(2) -0.001(2) -0.006(2)
C25 0.029(3) 0.024(3) 0.040(3) -0.002(2) -0.001(2) -0.004(2)
C26 0.029(3) 0.029(3) 0.042(3) -0.013(3) 0.001(2) -0.004(2)
C27 0.029(3) 0.032(3) 0.029(3) -0.006(2) 0.005(2) -0.001(2)
C28 0.021(2) 0.028(3) 0.033(3) -0.012(2) -0.001(2) -0.006(2)
C29 0.018(2) 0.034(3) 0.045(3) -0.005(3) -0.008(2) -0.006(2)
C30 0.036(3) 0.039(4) 0.046(4) -0.005(3) -0.007(3) -0.015(3)
C31 0.044(4) 0.045(4) 0.033(3) -0.005(3) -0.020(3) -0.004(3)
C32 0.040(3) 0.043(4) 0.031(3) -0.006(3) -0.013(3) -0.014(3)
C33 0.033(3) 0.028(3) 0.026(3) 0.005(2) -0.009(2) -0.003(2)
C34 0.021(2) 0.034(3) 0.031(3) 0.002(2) -0.002(2) -0.005(2)
C35 0.037(3) 0.029(3) 0.034(3) -0.005(2) 0.005(3) -0.002(3)
C36 0.017(2) 0.036(3) 0.061(4) -0.006(3) 0.017(3) 0.002(2)
C37 0.045(4) 0.021(3) 0.057(4) 0.005(3) 0.004(3) -0.002(3)
C38 0.029(3) 0.042(4) 0.049(4) 0.017(3) 0.002(3) -0.004(3)
C39 0.034(3) 0.038(3) 0.032(3) 0.004(3) -0.006(2) -0.008(3)
C40 0.027(2) 0.020(2) 0.027(3) -0.004(2) -0.002(2) -0.004(2)
C41 0.027(3) 0.019(3) 0.035(3) -0.002(2) 0.005(2) 0.001(2)
C42 0.028(3) 0.031(3) 0.049(4) -0.013(3) 0.010(3) -0.005(2)
C43 0.039(3) 0.035(3) 0.032(3) -0.012(3) 0.012(3) -0.013(3)
C44 0.042(3) 0.030(3) 0.027(3) 0.001(2) -0.001(3) -0.010(3)
C45 0.023(2) 0.029(3) 0.032(3) -0.004(2) -0.002(2) -0.004(2)
C46 0.030(3) 0.027(3) 0.030(3) -0.001(2) -0.001(2) -0.007(2)
C47 0.030(3) 0.049(4) 0.037(3) -0.002(3) -0.003(3) -0.012(3)
C48 0.044(4) 0.051(4) 0.037(3) -0.002(3) -0.008(3) -0.021(3)
C49 0.069(5) 0.066(5) 0.035(3) -0.004(3) -0.004(3) -0.037(4)
C50 0.062(5) 0.052(5) 0.043(4) -0.015(3) 0.006(4) -0.011(4)
C51 0.052(4) 0.038(4) 0.028(3) -0.015(3) 0.005(3) -0.004(3)
C52 0.023(2) 0.022(3) 0.034(3) -0.002(2) 0.001(2) 0.001(2)
C53 0.021(2) 0.039(3) 0.027(3) -0.005(2) -0.003(2) -0.007(2)
C54 0.033(3) 0.042(4) 0.031(3) -0.008(3) 0.001(2) 0.001(3)
C55 0.040(3) 0.028(3) 0.039(3) -0.010(3) 0.003(3) 0.005(3)
C56 0.046(4) 0.026(3) 0.052(4) -0.007(3) 0.007(3) -0.010(3)
C57 0.034(3) 0.029(3) 0.040(3) -0.004(3) 0.004(3) -0.010(2)
C58 0.027(3) 0.032(3) 0.025(3) -0.004(2) 0.001(2) 0.003(2)
C59 0.033(3) 0.033(3) 0.028(3) -0.003(2) 0.002(2) 0.004(2)
C60 0.032(3) 0.042(4) 0.032(3) -0.004(3) 0.002(2) 0.006(3)
C61 0.052(4) 0.029(3) 0.023(3) 0.001(2) 0.007(3) 0.009(3)
C62 0.031(3) 0.036(3) 0.040(3) -0.004(3) 0.005(3) -0.001(3)
C63 0.027(3) 0.017(2) 0.041(3) -0.002(2) 0.005(2) 0.000(2)
C64 0.031(3) 0.033(3) 0.023(2) -0.006(2) 0.000(2) -0.008(2)
C65 0.031(3) 0.040(4) 0.043(3) 0.005(3) 0.007(3) 0.002(3)
C66 0.042(4) 0.047(4) 0.039(3) 0.004(3) 0.003(3) -0.003(3)
C67 0.037(3) 0.048(4) 0.029(3) -0.009(3) 0.004(3) -0.010(3)
C68 0.032(3) 0.043(4) 0.035(3) -0.016(3) 0.011(3) -0.004(3)
C69 0.033(3) 0.031(3) 0.029(3) -0.008(2) 0.002(2) 0.001(2)
C70 0.060(5) 0.072(6) 0.060(5) -0.020(5) 0.012(4) -0.001(4)
C71 0.048(4) 0.071(6) 0.056(5) -0.021(4) -0.002(4) -0.013(4)

loop_
_atom_type_symbol
_atom_type_description
_atom_type_scat_dispersion_real
_atom_type_scat_dispersion_imag
_atom_type_scat_source
C C 0.0033 0.0016 'International Tables Vol C Tables 4.2.6.8 and 6.1.1.4'
H H 0.0000 0.0000 'International Tables Vol C Tables 4.2.6.8 and 6.1.1.4'
Mo Mo -1.6832 0.6857 'International Tables Vol C Tables 4.2.6.8 and 6.1.1.4'
N N 0.0061 0.0033 'International Tables Vol C Tables 4.2.6.8 and 6.1.1.4'
O O 0.0106 0.0060 'International Tables Vol C Tables 4.2.6.8 and 6.1.1.4'
P P 0.1023 0.0942 'International Tables Vol C Tables 4.2.6.8 and 6.1.1.4'
S S 0.1246 0.1234 'International Tables Vol C Tables 4.2.6.8 and 6.1.1.4'

loop_
_geom_angle_atom_site_label_1
_geom_angle_atom_site_label_2
_geom_angle_atom_site_label_3
_geom_angle
_geom_angle_site_symmetry_1
_geom_angle_site_symmetry_3
_geom_angle_publ_flag
S1 Mo1 S3 86.75(5) . . ?
S1 Mo1 S2 82.27(5) . . ?
S3 Mo1 S2 147.06(5) . . ?
S1 Mo1 S5 140.53(5) . . ?
S3 Mo1 S5 118.87(5) . . ?
S2 Mo1 S5 88.05(5) . . ?
S1 Mo1 S4 125.72(5) . . ?
S3 Mo1 S4 82.54(5) . . ?
S2 Mo1 S4 79.02(5) . . ?
S5 Mo1 S4 89.21(5) . . ?
S1 Mo1 P1 79.89(5) . . ?
S3 Mo1 P1 80.34(5) . . ?
S2 Mo1 P1 127.47(5) . . ?
S5 Mo1 P1 76.05(5) . . ?
S4 Mo1 P1 148.15(5) . . ?
C1 S1 Mo1 109.3(2) . . ?
C3 S2 Mo1 108.48(19) . . ?
C5 S3 Mo1 108.70(19) . . ?
C7 S4 Mo1 108.15(19) . . ?
C9 S5 Mo1 113.41(17) . . ?
C28 P1 C16 107.3(2) . . ?
C28 P1 C22 102.6(3) . . ?
C16 P1 C22 102.0(2) . . ?
C28 P1 Mo1 113.06(18) . . ?
C16 P1 Mo1 114.87(18) . . ?
C22 P1 Mo1 115.68(17) . . ?
N5 P2 C46 108.1(3) . . ?
N5 P2 C40 109.7(3) . . ?
C46 P2 C40 106.5(3) . . ?
N5 P2 C34 115.5(3) . . ?
C46 P2 C34 107.7(3) . . ?
C40 P2 C34 109.0(3) . . ?
N5 P3 C58 106.9(3) . . ?
N5 P3 C64 110.8(3) . . ?
C58 P3 C64 107.8(3) . . ?
N5 P3 C52 113.1(2) . . ?
C58 P3 C52 108.9(3) . . ?
C64 P3 C52 109.1(3) . . ?
C15 O1 H1 109.5 . . ?
P2 N5 P3 140.8(3) . . ?
C3 C1 C2 122.7(5) . . ?
C3 C1 S1 119.0(4) . . ?
C2 C1 S1 118.3(4) . . ?
N1 C2 C1 177.7(6) . . ?
C1 C3 C4 120.3(5) . . ?
C1 C3 S2 120.8(4) . . ?
C4 C3 S2 118.7(4) . . ?
N2 C4 C3 178.9(6) . . ?
C7 C5 C6 122.5(5) . . ?
C7 C5 S3 119.4(4) . . ?
C6 C5 S3 117.8(4) . . ?
N3 C6 C5 178.0(6) . . ?
C5 C7 C8 123.3(5) . . ?
C5 C7 S4 120.9(4) . . ?
C8 C7 S4 115.7(4) . . ?
N4 C8 C7 175.9(6) . . ?
C14 C9 C10 118.4(5) . . ?
C14 C9 S5 117.4(4) . . ?
C10 C9 S5 124.2(4) . . ?
C11 C10 C9 119.1(5) . . ?
C11 C10 C15 118.3(5) . . ?
C9 C10 C15 122.6(5) . . ?
C12 C11 C10 122.4(6) . . ?
C12 C11 H11 118.8 . . ?
C10 C11 H11 118.8 . . ?
C11 C12 C13 118.6(6) . . ?
C11 C12 H12 120.7 . . ?
C13 C12 H12 120.7 . . ?
C14 C13 C12 120.4(6) . . ?
C14 C13 H13 119.8 . . ?
C12 C13 H13 119.8 . . ?
C13 C14 C9 121.1(5) . . ?
C13 C14 H14 119.5 . . ?
C9 C14 H14 119.5 . . ?
O2 C15 O1 122.7(5) . . ?
O2 C15 C10 124.3(5) . . ?
O1 C15 C10 113.0(5) . . ?
C21 C16 C17 118.0(5) . . ?
C21 C16 P1 119.7(4) . . ?
C17 C16 P1 121.9(4) . . ?
C18 C17 C16 119.5(6) . . ?
C18 C17 H17 120.3 . . ?
C16 C17 H17 120.3 . . ?
C19 C18 C17 120.9(6) . . ?
C19 C18 H18 119.5 . . ?
C17 C18 H18 119.5 . . ?
C18 C19 C20 120.2(6) . . ?
C18 C19 H19 119.9 . . ?
C20 C19 H19 119.9 . . ?
C21 C20 C19 119.3(6) . . ?
C21 C20 H20 120.4 . . ?
C19 C20 H20 120.4 . . ?
C20 C21 C16 122.0(5) . . ?
C20 C21 H21 119.0 . . ?
C16 C21 H21 119.0 . . ?
C27 C22 C23 118.3(5) . . ?
C27 C22 P1 120.9(4) . . ?
C23 C22 P1 120.6(4) . . ?
C24 C23 C22 120.1(5) . . ?
C24 C23 H23 119.9 . . ?
C22 C23 H23 119.9 . . ?
C25 C24 C23 120.5(5) . . ?
C25 C24 H24 119.8 . . ?
C23 C24 H24 119.8 . . ?
C24 C25 C26 120.0(6) . . ?
C24 C25 H25 120.0 . . ?
C26 C25 H25 120.0 . . ?
C25 C26 C27 119.9(5) . . ?
C25 C26 H26 120.1 . . ?
C27 C26 H26 120.1 . . ?
C26 C27 C22 121.1(5) . . ?
C26 C27 H27 119.4 . . ?
C22 C27 H27 119.4 . . ?
C33 C28 C29 118.4(5) . . ?
C33 C28 P1 121.0(4) . . ?
C29 C28 P1 120.5(5) . . ?
C30 C29 C28 120.4(6) . . ?
C30 C29 H29 119.8 . . ?
C28 C29 H29 119.8 . . ?
C31 C30 C29 120.3(6) . . ?
C31 C30 H30 119.8 . . ?
C29 C30 H30 119.8 . . ?
C30 C31 C32 120.9(6) . . ?
C30 C31 H31 119.5 . . ?
C32 C31 H31 119.5 . . ?
C31 C32 C33 119.8(6) . . ?
C31 C32 H32 120.1 . . ?
C33 C32 H32 120.1 . . ?
C28 C33 C32 120.0(6) . . ?
C28 C33 H33 120.0 . . ?
C32 C33 H33 120.0 . . ?
C35 C34 C39 119.1(6) . . ?
C35 C34 P2 122.1(5) . . ?
C39 C34 P2 118.1(5) . . ?
C36 C35 C34 120.2(6) . . ?
C36 C35 H35 119.9 . . ?
C34 C35 H35 119.9 . . ?
C37 C36 C35 121.3(6) . . ?
C37 C36 H36 119.4 . . ?
C35 C36 H36 119.4 . . ?
C36 C37 C38 119.7(6) . . ?
C36 C37 H37 120.2 . . ?
C38 C37 H37 120.2 . . ?
C39 C38 C37 120.4(6) . . ?
C39 C38 H38 119.8 . . ?
C37 C38 H38 119.8 . . ?
C38 C39 C34 119.4(6) . . ?
C38 C39 H39 120.3 . . ?
C34 C39 H39 120.3 . . ?
C41 C40 C45 118.2(5) . . ?
C41 C40 P2 123.1(4) . . ?
C45 C40 P2 118.7(4) . . ?
C42 C41 C40 120.2(5) . . ?
C42 C41 H41 119.9 . . ?
C40 C41 H41 119.9 . . ?
C41 C42 C43 121.1(5) . . ?
C41 C42 H42 119.5 . . ?
C43 C42 H42 119.5 . . ?
C42 C43 C44 119.7(5) . . ?
C42 C43 H43 120.1 . . ?
C44 C43 H43 120.1 . . ?
C45 C44 C43 120.0(6) . . ?
C45 C44 H44 120.0 . . ?
C43 C44 H44 120.0 . . ?
C44 C45 C40 120.7(5) . . ?
C44 C45 H45 119.6 . . ?
C40 C45 H45 119.6 . . ?
C51 C46 C47 120.0(6) . . ?
C51 C46 P2 119.3(5) . . ?
C47 C46 P2 120.7(5) . . ?
C48 C47 C46 119.8(6) . . ?
C48 C47 H47 120.1 . . ?
C46 C47 H47 120.1 . . ?
C47 C48 C49 120.7(7) . . ?
C47 C48 H48 119.6 . . ?
C49 C48 H48 119.6 . . ?
C50 C49 C48 120.1(7) . . ?
C50 C49 H49 120.0 . . ?
C48 C49 H49 120.0 . . ?
C49 C50 C51 121.0(7) . . ?
C49 C50 H50 119.5 . . ?
C51 C50 H50 119.5 . . ?
C46 C51 C50 118.3(7) . . ?
C46 C51 H51 120.8 . . ?
C50 C51 H51 120.8 . . ?
C53 C52 C57 120.1(5) . . ?
C53 C52 P3 117.2(4) . . ?
C57 C52 P3 122.7(4) . . ?
C54 C53 C52 119.9(6) . . ?
C54 C53 H53 120.1 . . ?
C52 C53 H53 120.1 . . ?
C53 C54 C55 119.9(5) . . ?
C53 C54 H54 120.1 . . ?
C55 C54 H54 120.1 . . ?
C56 C55 C54 120.0(6) . . ?
C56 C55 H55 120.0 . . ?
C54 C55 H55 120.0 . . ?
C55 C56 C57 120.9(6) . . ?
C55 C56 H56 119.6 . . ?
C57 C56 H56 119.6 . . ?
C56 C57 C52 119.1(6) . . ?
C56 C57 H57 120.5 . . ?
C52 C57 H57 120.5 . . ?
C63 C58 C59 119.5(6) . . ?
C63 C58 P3 119.9(4) . . ?
C59 C58 P3 120.6(5) . . ?
C60 C59 C58 120.2(6) . . ?
C60 C59 H59 119.9 . . ?
C58 C59 H59 119.9 . . ?
C59 C60 C61 119.7(6) . . ?
C59 C60 H60 120.2 . . ?
C61 C60 H60 120.2 . . ?
C60 C61 C62 120.7(6) . . ?
C60 C61 H61 119.7 . . ?
C62 C61 H61 119.7 . . ?
C63 C62 C61 119.6(6) . . ?
C63 C62 H62 120.2 . . ?
C61 C62 H62 120.2 . . ?
C62 C63 C58 120.3(6) . . ?
C62 C63 H63 119.8 . . ?
C58 C63 H63 119.8 . . ?
C65 C64 C69 118.4(5) . . ?
C65 C64 P3 120.0(4) . . ?
C69 C64 P3 121.3(5) . . ?
C66 C65 C64 121.3(6) . . ?
C66 C65 H65 119.3 . . ?
C64 C65 H65 119.3 . . ?
C65 C66 C67 119.1(7) . . ?
C65 C66 H66 120.4 . . ?
C67 C66 H66 120.4 . . ?
C68 C67 C66 119.3(6) . . ?
C68 C67 H67 120.4 . . ?
C66 C67 H67 120.4 . . ?
C67 C68 C69 121.7(6) . . ?
C67 C68 H68 119.2 . . ?
C69 C68 H68 119.2 . . ?
C68 C69 C64 120.2(6) . . ?
C68 C69 H69 119.9 . . ?
C64 C69 H69 119.9 . . ?
C71 C70 H70A 109.5 . . ?
C71 C70 H70B 109.5 . . ?
H70A C70 H70B 109.5 . . ?
C71 C70 H70C 109.5 . . ?
H70A C70 H70C 109.5 . . ?
H70B C70 H70C 109.5 . . ?
N6 C71 C70 178.7(10) . . ?

loop_
_geom_bond_atom_site_label_1
_geom_bond_atom_site_label_2
_geom_bond_distance
_geom_bond_site_symmetry_2
_geom_bond_publ_flag
Mo1 S1 2.3507(15) . ?
Mo1 S3 2.3570(15) . ?
Mo1 S2 2.3702(15) . ?
Mo1 S5 2.3739(14) . ?
Mo1 S4 2.3744(15) . ?
Mo1 P1 2.5773(17) . ?
S1 C1 1.742(6) . ?
S2 C3 1.725(6) . ?
S3 C5 1.756(6) . ?
S4 C7 1.736(6) . ?
S5 C9 1.799(6) . ?
P1 C28 1.824(6) . ?
P1 C16 1.828(5) . ?
P1 C22 1.832(5) . ?
P2 N5 1.578(5) . ?
P2 C46 1.786(6) . ?
P2 C40 1.792(5) . ?
P2 C34 1.806(6) . ?
P3 N5 1.583(5) . ?
P3 C58 1.794(6) . ?
P3 C64 1.799(6) . ?
P3 C52 1.815(6) . ?
O1 C15 1.328(7) . ?
O1 H1 0.8200 . ?
O2 C15 1.226(7) . ?
N1 C2 1.163(7) . ?
N2 C4 1.137(7) . ?
N3 C6 1.149(8) . ?
N4 C8 1.159(8) . ?
N6 C71 1.148(12) . ?
C1 C3 1.377(8) . ?
C1 C2 1.414(8) . ?
C3 C4 1.435(7) . ?
C5 C7 1.362(8) . ?
C5 C6 1.422(8) . ?
C7 C8 1.423(8) . ?
C9 C14 1.403(8) . ?
C9 C10 1.405(7) . ?
C10 C11 1.387(8) . ?
C10 C15 1.512(8) . ?
C11 C12 1.369(9) . ?
C11 H11 0.9300 . ?
C12 C13 1.397(9) . ?
C12 H12 0.9300 . ?
C13 C14 1.375(8) . ?
C13 H13 0.9300 . ?
C14 H14 0.9300 . ?
C16 C21 1.391(8) . ?
C16 C17 1.420(7) . ?
C17 C18 1.398(8) . ?
C17 H17 0.9300 . ?
C18 C19 1.376(10) . ?
C18 H18 0.9300 . ?
C19 C20 1.393(9) . ?
C19 H19 0.9300 . ?
C20 C21 1.385(7) . ?
C20 H20 0.9300 . ?
C21 H21 0.9300 . ?
C22 C27 1.396(7) . ?
C22 C23 1.410(8) . ?
C23 C24 1.386(8) . ?
C23 H23 0.9300 . ?
C24 C25 1.385(8) . ?
C24 H24 0.9300 . ?
C25 C26 1.385(9) . ?
C25 H25 0.9300 . ?
C26 C27 1.386(8) . ?
C26 H26 0.9300 . ?
C27 H27 0.9300 . ?
C28 C33 1.393(8) . ?
C28 C29 1.424(7) . ?
C29 C30 1.375(9) . ?
C29 H29 0.9300 . ?
C30 C31 1.372(10) . ?
C30 H30 0.9300 . ?
C31 C32 1.377(9) . ?
C31 H31 0.9300 . ?
C32 C33 1.405(8) . ?
C32 H32 0.9300 . ?
C33 H33 0.9300 . ?
C34 C35 1.392(8) . ?
C34 C39 1.412(8) . ?
C35 C36 1.369(9) . ?
C35 H35 0.9300 . ?
C36 C37 1.366(10) . ?
C36 H36 0.9300 . ?
C37 C38 1.392(10) . ?
C37 H37 0.9300 . ?
C38 C39 1.378(9) . ?
C38 H38 0.9300 . ?
C39 H39 0.9300 . ?
C40 C41 1.399(7) . ?
C40 C45 1.411(8) . ?
C41 C42 1.373(8) . ?
C41 H41 0.9300 . ?
C42 C43 1.380(9) . ?
C42 H42 0.9300 . ?
C43 C44 1.383(9) . ?
C43 H43 0.9300 . ?
C44 C45 1.377(8) . ?
C44 H44 0.9300 . ?
C45 H45 0.9300 . ?
C46 C51 1.397(8) . ?
C46 C47 1.411(8) . ?
C47 C48 1.373(9) . ?
C47 H47 0.9300 . ?
C48 C49 1.380(11) . ?
C48 H48 0.9300 . ?
C49 C50 1.376(11) . ?
C49 H49 0.9300 . ?
C50 C51 1.407(10) . ?
C50 H50 0.9300 . ?
C51 H51 0.9300 . ?
C52 C53 1.391(7) . ?
C52 C57 1.392(8) . ?
C53 C54 1.386(8) . ?
C53 H53 0.9300 . ?
C54 C55 1.390(9) . ?
C54 H54 0.9300 . ?
C55 C56 1.372(9) . ?
C55 H55 0.9300 . ?
C56 C57 1.389(9) . ?
C56 H56 0.9300 . ?
C57 H57 0.9300 . ?
C58 C63 1.394(8) . ?
C58 C59 1.403(8) . ?
C59 C60 1.384(9) . ?
C59 H59 0.9300 . ?
C60 C61 1.389(10) . ?
C60 H60 0.9300 . ?
C61 C62 1.392(9) . ?
C61 H61 0.9300 . ?
C62 C63 1.386(8) . ?
C62 H62 0.9300 . ?
C63 H63 0.9300 . ?
C64 C65 1.388(9) . ?
C64 C69 1.396(8) . ?
C65 C66 1.387(9) . ?
C65 H65 0.9300 . ?
C66 C67 1.404(9) . ?
C66 H66 0.9300 . ?
C67 C68 1.365(10) . ?
C67 H67 0.9300 . ?
C68 C69 1.374(8) . ?
C68 H68 0.9300 . ?
C69 H69 0.9300 . ?
C70 C71 1.449(13) . ?
C70 H70A 0.9600 . ?
C70 H70B 0.9600 . ?
C70 H70C 0.9600 . ?

loop_
_platon_squeeze_void_nr
_platon_squeeze_void_average_x
_platon_squeeze_void_average_y
_platon_squeeze_void_average_z
_platon_squeeze_void_volume
_platon_squeeze_void_count_electrons
_platon_squeeze_void_content
1 0.210 -0.074 0.807 172 35 ' '
2 0.118 0.701 0.530 9 0 ' '
3 0.789 0.074 0.193 172 35 ' '
4 0.882 0.299 0.470 9 0 ' '
